data_9005783
loop_
_publ_author_name
'Armbruster, T.'

_publ_section_title
;
 Ar, N2, CO2 in the structural cavities of cordierite,
 an optical and X-ray single-crystal study
 Sample: White Well Ar
;
_journal_name_full 'Physics and Chemistry of Minerals'
_journal_page_first 233
_journal_page_last 245
_journal_paper_doi 10.1007/BF00311293
_journal_volume 12
_journal_year 1985
_chemical_formula_sum 'Al4 Ar0.72 Fe0.09 Mg1.91 Mn0.01 Na0.05 O18 Si5'
_chemical_name_mineral Cordierite
_space_group_IT_number 66
_symmetry_space_group_name_Hall '-C 2 2c'
_symmetry_space_group_name_H-M 'C c c m'
_cell_angle_alpha 90
_cell_angle_beta 90
_cell_angle_gamma 90
_cell_length_a 17.069
_cell_length_b 9.718
_cell_length_c 9.355
_cell_formula_units_Z 4
_cell_volume 1551.775
_database_code_amcsd 0007365
_exptl_crystal_density_diffrn 2.646
_cod_original_formula_sum 'O18 Al4 Si5 Mg1.91 Fe.09 Mn.01 Na.05 Ar.72'
_cod_database_code 9005783

loop_
_space_group_symop_operation_xyz
x,y,z
1/2+x,1/2+y,z
x,-y,1/2+z
1/2+x,1/2-y,1/2+z
-x,y,1/2-z
1/2-x,1/2+y,1/2-z
-x,y,1/2+z
1/2-x,1/2+y,1/2+z
x,-y,1/2-z
1/2+x,1/2-y,1/2-z
x,y,-z
1/2+x,1/2+y,-z
-x,-y,z
1/2-x,1/2-y,z
-x,-y,-z
1/2-x,1/2-y,-z

loop_
_atom_site_aniso_label
_atom_site_aniso_U_11
_atom_site_aniso_U_22
_atom_site_aniso_U_33
_atom_site_aniso_U_12
_atom_site_aniso_U_13
_atom_site_aniso_U_23
O11 0.00980 0.00650 0.00720 -0.00100 0.00300 -0.00100
O16 0.00650 0.00880 0.00750 -0.00080 0.00000 -0.00300
O13 0.00850 0.00760 0.00740 0.00140 -0.00220 -0.00200
O26 0.00560 0.01350 0.01490 -0.00180 0.00000 0.00000
O21 0.00970 0.00920 0.01490 0.00450 0.00000 0.00000
O23 0.01330 0.00420 0.01570 -0.00320 0.00000 0.00000
AlT11 0.00790 0.00470 0.00530 0.00110 0.00000 0.00000
SiT16 0.00490 0.00560 0.00470 0.00000 0.00000 0.00000
SiT21 0.00540 0.00340 0.00540 0.00010 0.00000 0.00000
SiT23 0.00470 0.00420 0.00510 -0.00070 0.00000 0.00000
AlT26 0.00460 0.00470 0.00530 0.00060 0.00000 0.00000
MgM 0.00670 0.00630 0.00910 0.00000 0.00000 -0.00020
FeM 0.00670 0.00630 0.00910 0.00000 0.00000 -0.00020
MnM 0.00670 0.00630 0.00910 0.00000 0.00000 -0.00020
NaChO 0.05000 0.03000 0.09000 0.00000 0.00000 0.00000
ArCh1/4 0.09500 0.05100 0.04500 0.00000 0.00000 0.00000

loop_
_atom_site_label
_atom_site_fract_x
_atom_site_fract_y
_atom_site_fract_z
_atom_site_occupancy
O11 0.24705 -0.10287 0.35888 1.00000
O16 0.06241 -0.41625 0.34866 1.00000
O13 -0.17361 -0.31026 0.35840 1.00000
O26 0.04355 -0.25090 0.00000 1.00000
O21 0.12229 0.18525 0.00000 1.00000
O23 0.16385 -0.07954 0.00000 1.00000
AlT11 0.25000 0.25000 0.24983 1.00000
SiT16 0.00000 0.50000 0.25000 1.00000
SiT21 0.19233 0.07803 0.00000 1.00000
SiT23 -0.13530 0.23787 0.00000 1.00000
AlT26 0.05080 0.30851 0.00000 1.00000
MgM 0.33733 0.00000 0.25000 0.95500
FeM 0.33733 0.00000 0.25000 0.04500
MnM 0.33733 0.00000 0.25000 0.00500
NaChO 0.00000 0.00000 0.25000 0.05000
ArCh1/4 0.00000 0.00000 0.25000 0.72000

loop_
_cod_related_entry_id
_cod_related_entry_database
_cod_related_entry_code
1 AMCSD 0007365
